data_4133522
loop_
_publ_author_name
'Salamanca, Vanesa'
'Toledo, Alberto'
'Alb\'eniz, Ana C'

_publ_section_title
;
 [2,2'-Bipyridin]-6(1 H)-one, a Truly Cooperating Ligand in the
 Palladium-Mediated C-H Activation Step: Experimental Evidence in the
 Direct C-3 Arylation of Pyridine.
;
_journal_issue 51
_journal_name_full 'Journal of the American Chemical Society'
_journal_page_first 17851
_journal_page_last 17856
_journal_paper_doi 10.1021/jacs.8b10680
_journal_volume 140
_journal_year 2018
_chemical_formula_moiety 'C16 H8 Br F5 N2 O Pd'
_chemical_formula_sum 'C16 H8 Br F5 N2 O Pd'
_chemical_formula_weight 525.57
_space_group_crystal_system orthorhombic
_space_group_IT_number 61
_space_group_name_Hall '-P 2ac 2ab'
_space_group_name_H-M_alt 'P b c a'
_symmetry_Int_Tables_number 61
_atom_sites_solution_primary iterative
_audit_creation_date 2018-07-09
_audit_creation_method
;
Olex2 1.2
(compiled 2018.05.29 svn.r3508 for OlexSys, GUI svn.r5506)
;
_cell_angle_alpha 90
_cell_angle_beta 90
_cell_angle_gamma 90
_cell_formula_units_Z 8
_cell_length_a 6.9050(2)
_cell_length_b 20.1040(6)
_cell_length_c 22.8460(6)
_cell_measurement_reflns_used 4681
_cell_measurement_temperature 298
_cell_measurement_theta_max 29.6510
_cell_measurement_theta_min 2.7020
_cell_volume 3171.44(16)
_computing_cell_refinement 'CrysAlisPro 1.171.39.45g (Rigaku OD, 2018)'
_computing_data_collection 'CrysAlisPro 1.171.39.45g (Rigaku OD, 2018)'
_computing_data_reduction 'CrysAlisPro 1.171.39.45g (Rigaku OD, 2018)'
_computing_molecular_graphics 'Olex2 (Dolomanov et al., 2009)'
_computing_publication_material 'Olex2 (Dolomanov et al., 2009)'
_computing_structure_refinement 'olex2.refine (Bourhis et al., 2015)'
_computing_structure_solution 'olex2.solve (Bourhis et al., 2015)'
_diffrn_ambient_temperature 298
_diffrn_detector 'CCD plate'
_diffrn_detector_area_resol_mean 10.4757
_diffrn_detector_type Atlas
_diffrn_measured_fraction_theta_full 0.9996
_diffrn_measured_fraction_theta_max 0.8703
_diffrn_measurement_details
;
List of Runs (angles in degrees, time in seconds):

  # Type    Start    End  Width  t~exp~   \w     \q     \k     \f   Frames
--------------------------------------------------------------------------
  1  \w     45.00  79.00   1.00  107.41    --   -9.95 179.00 150.00   34
  2  \w     -7.00  91.00   1.00  107.41    --   11.82  19.00   0.00   98
  3  \w     50.00  77.00   1.00  107.41    --   11.82  19.00-150.00   27
;
_diffrn_measurement_device 'four-circle diffractometer'
_diffrn_measurement_device_type 'SuperNova, Dual, Cu at home/near, Atlas'
_diffrn_measurement_method '\w scans'
_diffrn_orient_matrix_type 'CrysAlisPro convention (1999,Acta A55,543-557)'
_diffrn_orient_matrix_UB_11 0.0067406000
_diffrn_orient_matrix_UB_12 0.0333628000
_diffrn_orient_matrix_UB_13 0.0098775000
_diffrn_orient_matrix_UB_21 -0.1015208000
_diffrn_orient_matrix_UB_22 0.0006441000
_diffrn_orient_matrix_UB_23 0.0046718000
_diffrn_orient_matrix_UB_31 0.0140291000
_diffrn_orient_matrix_UB_32 -0.0114456000
_diffrn_orient_matrix_UB_33 0.0290697000
_diffrn_radiation_monochromator mirror
_diffrn_radiation_probe x-ray
_diffrn_radiation_type 'Mo K\a'
_diffrn_radiation_wavelength 0.71073
_diffrn_reflns_av_R_equivalents 0.0299
_diffrn_reflns_av_unetI/netI 0.0344
_diffrn_reflns_limit_h_max 6
_diffrn_reflns_limit_h_min -8
_diffrn_reflns_limit_k_max 25
_diffrn_reflns_limit_k_min -24
_diffrn_reflns_limit_l_max 22
_diffrn_reflns_limit_l_min -28
_diffrn_reflns_number 12947
_diffrn_reflns_theta_full 25.0000
_diffrn_reflns_theta_max 29.77
_diffrn_reflns_theta_min 2.03
_diffrn_source 'micro-focus sealed X-ray tube'
_diffrn_source_type 'SuperNova (Mo) X-ray Source'
_exptl_absorpt_coefficient_mu 3.753
_exptl_absorpt_correction_T_max 0.924
_exptl_absorpt_correction_T_min 0.635
_exptl_absorpt_correction_type analytical
_exptl_absorpt_process_details
;
CrysAlisPro 1.171.39.45g (Rigaku Oxford Diffraction, 2018)
Analytical numeric absorption correction using a multifaceted crystal
			model based on expressions derived by R.C. Clark & J.S. Reid.
(Clark, R. C. & Reid, J. S. (1995). Acta Cryst. A51, 887-897)
Empirical absorption correction using spherical harmonics,
 implemented in SCALE3 ABSPACK scaling algorithm.
;
_exptl_crystal_colour 'clear yellow'
_exptl_crystal_colour_lustre clear
_exptl_crystal_colour_primary yellow
_exptl_crystal_density_diffrn 2.2013
_exptl_crystal_description prism
_exptl_crystal_F_000 2007.1242
_exptl_crystal_size_max 0.245
_exptl_crystal_size_mid 0.088
_exptl_crystal_size_min 0.018
_refine_diff_density_max 0.9010
_refine_diff_density_min -0.7301
_refine_diff_density_rms 0.1762
_refine_ls_d_res_high 0.7157
_refine_ls_d_res_low 10.0520
_refine_ls_goodness_of_fit_ref 1.0365
_refine_ls_hydrogen_treatment constr
_refine_ls_matrix_type full
_refine_ls_number_constraints 16
_refine_ls_number_parameters 236
_refine_ls_number_reflns 3944
_refine_ls_number_restraints 0
_refine_ls_restrained_S_all 1.0365
_refine_ls_R_factor_all 0.0625
_refine_ls_R_factor_gt 0.0364
_refine_ls_shift/su_max 0.0000
_refine_ls_shift/su_mean 0.0000
_refine_ls_structure_factor_coef Fsqd
_refine_ls_weighting_details 'w=1/[\s^2^(Fo^2^)+(0.0380P)^2^+0.9294P] where P=(Fo^2^+2Fc^2^)/3'
_refine_ls_weighting_scheme calc
_refine_ls_wR_factor_gt 0.0741
_refine_ls_wR_factor_ref 0.0843
_reflns_Friedel_coverage 0.0
_reflns_limit_h_max 8
_reflns_limit_h_min 0
_reflns_limit_k_max 25
_reflns_limit_k_min 0
_reflns_limit_l_max 28
_reflns_limit_l_min 0
_reflns_number_gt 2799
_reflns_number_total 3944
_reflns_threshold_expression I>=2u(I)
_cod_data_source_file ja8b10680_si_002.cif
_cod_data_source_block vs97_complex_1
_cod_database_code 4133522
_chemical_oxdiff_formula 'C16 H8 Br F5 N2 O Pd'
_reflns_odcompleteness_completeness 99.89
_reflns_odcompleteness_iscentric 1
_reflns_odcompleteness_theta 26.32
_olex2_refinement_description
;
1. Fixed Uiso
 At 1.5 times of:
  All O(H) groups
2.a Idealised tetrahedral OH refined as rotating group:
 O1(H1)
;
_olex2_submission_special_instructions 'No special instructions were received'
_oxdiff_exptl_absorpt_empirical_details
;
Empirical correction (ABSPACK) includes:
- Absorption correction using spherical harmonics
- Frame scaling
- Detector area scaling
;
_oxdiff_exptl_absorpt_empirical_full_max 1.335
_oxdiff_exptl_absorpt_empirical_full_min 0.814

loop_
_space_group_symop_id
_space_group_symop_operation_xyz
1 x,y,z
2 x+1/2,-y+1/2,-z
3 -x,y+1/2,-z+1/2
4 -x+1/2,-y,z+1/2
5 -x,-y,-z
6 -x-1/2,y-1/2,z
7 x,-y-1/2,z-1/2
8 x-1/2,y,-z-1/2

loop_
_atom_site_label
_atom_site_type_symbol
_atom_site_fract_x
_atom_site_fract_y
_atom_site_fract_z
_atom_site_U_iso_or_equiv
_atom_site_adp_type
_atom_site_occupancy
_atom_site_refinement_flags_posn
Pd1 Pd 0.63221(4) 0.075718(12) 0.637043(10) 0.03364(9) Uani 1.000000 .
Br1 Br 0.60373(8) -0.02624(2) 0.582358(18) 0.06616(16) Uani 1.000000 .
N1 N 0.6235(4) 0.03944(14) 0.72512(11) 0.0337(6) Uani 1.000000 .
C5 C 0.6294(5) 0.09012(17) 0.76574(14) 0.0331(7) Uani 1.000000 .
C11 C 0.6409(6) 0.11815(18) 0.55804(14) 0.0427(9) Uani 1.000000 .
N2 N 0.6493(4) 0.16290(13) 0.68205(11) 0.0330(6) Uani 1.000000 .
C6 C 0.6434(5) 0.15760(17) 0.74140(13) 0.0330(7) Uani 1.000000 .
C7 C 0.6504(6) 0.2138(2) 0.77594(15) 0.0449(9) Uani 1.000000 .
C1 C 0.6118(5) -0.02274(19) 0.74563(16) 0.0428(9) Uani 1.000000 .
C8 C 0.6625(6) 0.2754(2) 0.75028(18) 0.0510(10) Uani 1.000000 .
C10 C 0.6632(6) 0.22389(18) 0.65849(15) 0.0430(9) Uani 1.000000 .
O1 O 0.6045(5) -0.07368(13) 0.70912(13) 0.0616(8) Uani 1.000000 .
H1 H 0.604(8) -0.05994(16) 0.67533(14) 0.0923(13) Uiso 1.000000 GR
F5 F 0.9607(4) 0.08236(16) 0.53884(11) 0.0801(8) Uani 1.000000 .
C4 C 0.6252(5) 0.0776(2) 0.82454(16) 0.0463(9) Uani 1.000000 .
F1 F 0.3235(4) 0.16022(15) 0.56871(11) 0.0734(8) Uani 1.000000 .
C3 C 0.6158(6) 0.0126(2) 0.84455(17) 0.0540(11) Uani 1.000000 .
F2 F 0.3243(5) 0.21225(15) 0.46150(12) 0.0935(10) Uani 1.000000 .
C2 C 0.6080(6) -0.0374(2) 0.80506(18) 0.0533(10) Uani 1.000000 .
C9 C 0.6706(6) 0.28053(19) 0.69069(17) 0.0497(10) Uani 1.000000 .
F3 F 0.6404(5) 0.20039(15) 0.39206(10) 0.0972(11) Uani 1.000000 .
C12 C 0.4843(7) 0.15224(18) 0.53628(15) 0.0484(10) Uani 1.000000 .
C14 C 0.6412(8) 0.1748(2) 0.44609(16) 0.0625(13) Uani 1.000000 .
F4 F 0.9569(5) 0.13525(18) 0.43130(11) 0.1005(11) Uani 1.000000 .
C16 C 0.7987(7) 0.1142(2) 0.52156(15) 0.0514(10) Uani 1.000000 .
C13 C 0.4822(8) 0.1803(2) 0.48102(16) 0.0571(12) Uani 1.000000 .
C15 C 0.8010(8) 0.1418(2) 0.46613(17) 0.0635(13) Uani 1.000000 .
H2 H 0.6000(6) -0.0813(2) 0.81758(18) 0.0640(13) Uiso 1.000000 R
H3 H 0.6150(6) 0.0035(2) 0.88447(17) 0.0647(13) Uiso 1.000000 R
H4 H 0.6286(5) 0.1126(2) 0.85109(16) 0.0556(11) Uiso 1.000000 R
H10 H 0.6681(6) 0.22750(18) 0.61793(15) 0.0516(11) Uiso 1.000000 R
H9 H 0.6809(6) 0.32185(19) 0.67264(17) 0.0596(12) Uiso 1.000000 R
H8 H 0.6653(6) 0.3135(2) 0.77335(18) 0.0612(12) Uiso 1.000000 R
H7 H 0.6470(6) 0.2100(2) 0.81650(15) 0.0538(11) Uiso 1.000000 R

loop_
_atom_site_aniso_label
_atom_site_aniso_U_11
_atom_site_aniso_U_22
_atom_site_aniso_U_33
_atom_site_aniso_U_12
_atom_site_aniso_U_13
_atom_site_aniso_U_23
Pd1 0.04089(16) 0.03118(15) 0.02883(15) -0.00152(12) -0.00170(11) -0.00211(10)
Br1 0.1038(4) 0.0436(2) 0.0511(3) -0.0064(2) -0.0060(2) -0.01404(18)
N1 0.0330(15) 0.0335(16) 0.0346(14) 0.0033(13) 0.0004(11) 0.0012(11)
C5 0.0273(16) 0.0381(19) 0.0339(17) -0.0003(15) -0.0018(13) -0.0004(14)
C11 0.058(2) 0.042(2) 0.0281(17) -0.0048(19) -0.0019(16) -0.0030(15)
N2 0.0360(17) 0.0301(15) 0.0329(14) -0.0015(13) -0.0007(11) -0.0008(11)
C6 0.0276(18) 0.0376(19) 0.0338(17) -0.0001(16) -0.0001(13) -0.0026(14)
C7 0.048(2) 0.046(2) 0.040(2) -0.0006(19) 0.0003(16) -0.0102(17)
C1 0.042(2) 0.038(2) 0.049(2) 0.0056(19) 0.0015(16) 0.0073(16)
C8 0.051(3) 0.042(2) 0.060(2) -0.003(2) -0.0005(19) -0.0185(18)
C10 0.055(3) 0.037(2) 0.0371(18) -0.0078(18) 0.0001(16) 0.0023(15)
O1 0.095(3) 0.0327(15) 0.0569(17) 0.0015(16) 0.0035(17) 0.0015(12)
F5 0.0590(17) 0.122(2) 0.0596(15) 0.0123(17) 0.0059(13) 0.0095(15)
C4 0.046(2) 0.055(2) 0.0376(19) 0.002(2) 0.0018(16) -0.0031(17)
F1 0.0688(19) 0.089(2) 0.0626(15) 0.0241(15) 0.0029(13) 0.0133(13)
C3 0.057(3) 0.065(3) 0.040(2) 0.006(2) 0.0051(17) 0.016(2)
F2 0.131(3) 0.079(2) 0.0713(17) 0.0309(19) -0.0313(18) 0.0159(15)
C2 0.056(3) 0.048(2) 0.057(2) 0.006(2) 0.0064(19) 0.018(2)
C9 0.060(3) 0.034(2) 0.055(2) -0.0045(19) 0.0003(18) 0.0004(17)
F3 0.168(3) 0.085(2) 0.0384(14) -0.021(2) -0.0064(16) 0.0224(13)
C12 0.064(3) 0.042(2) 0.039(2) -0.002(2) -0.0045(19) -0.0028(16)
C14 0.109(4) 0.048(2) 0.031(2) -0.016(3) -0.006(2) 0.0054(17)
F4 0.105(3) 0.143(3) 0.0535(15) -0.017(2) 0.0293(16) 0.0025(16)
C16 0.060(3) 0.057(3) 0.038(2) -0.004(2) -0.0011(18) 0.0000(18)
C13 0.089(4) 0.039(2) 0.043(2) 0.002(2) -0.021(2) 0.0011(18)
C15 0.085(4) 0.072(3) 0.034(2) -0.018(3) 0.009(2) -0.004(2)

loop_
_atom_type_symbol
_atom_type_scat_dispersion_real
_atom_type_scat_dispersion_imag
_atom_type_scat_Cromer_Mann_a1
_atom_type_scat_Cromer_Mann_a2
_atom_type_scat_Cromer_Mann_a3
_atom_type_scat_Cromer_Mann_a4
_atom_type_scat_Cromer_Mann_b1
_atom_type_scat_Cromer_Mann_b2
_atom_type_scat_Cromer_Mann_b3
_atom_type_scat_Cromer_Mann_b4
_atom_type_scat_Cromer_Mann_c
_atom_type_scat_source
_atom_type_scat_dispersion_source
C 0.00347 0.00161 2.31000 1.02000 1.58860 0.86500 20.84390 10.20750 0.56870 51.65120 0.215599998832 'International Tables Volume C Table 6.1.1.4 (pp. 500-502)' 'Henke, Gullikson and Davis, At. Data and Nucl. Data Tables, 1993, 54, 2'
Br -0.28346 2.55990 17.17890 5.23580 5.63770 3.98510 2.17230 16.57960 0.26090 41.43280 2.95569992065 'International Tables Volume C Table 6.1.1.4 (pp. 500-502)' 'Henke, Gullikson and Davis, At. Data and Nucl. Data Tables, 1993, 54, 2'
F 0.01794 0.01033 3.53920 2.64120 1.51700 1.02430 10.28250 4.29440 0.26150 26.14760 0.277599990368 'International Tables Volume C Table 6.1.1.4 (pp. 500-502)' 'Henke, Gullikson and Davis, At. Data and Nucl. Data Tables, 1993, 54, 2'
H 0.00000 0.00000 0.49300 0.32291 0.14019 0.04081 10.51090 26.12570 3.14236 57.79970 0.0030380000826 'International Tables Volume C Table 6.1.1.4 (pp. 500-502)' 'Henke, Gullikson and Davis, At. Data and Nucl. Data Tables, 1993, 54, 2'
O 0.01158 0.00611 3.04850 2.28680 1.54630 0.86700 13.27710 5.70110 0.32390 32.90890 0.250800013542 'International Tables Volume C Table 6.1.1.4 (pp. 500-502)' 'Henke, Gullikson and Davis, At. Data and Nucl. Data Tables, 1993, 54, 2'
N 0.00653 0.00323 12.21260 3.13220 2.01250 1.16630 0.00570 9.89330 28.99750 0.58260 -11.5290002823 'International Tables Volume C Table 6.1.1.4 (pp. 500-502)' 'Henke, Gullikson and Davis, At. Data and Nucl. Data Tables, 1993, 54, 2'
Pd -0.98845 1.01473 19.33190 15.50170 5.29537 0.60584 0.69866 7.98929 25.20520 76.89860 5.26593017578 'International Tables Volume C Table 6.1.1.4 (pp. 500-502)' 'Henke, Gullikson and Davis, At. Data and Nucl. Data Tables, 1993, 54, 2'

loop_
_exptl_crystal_face_index_h
_exptl_crystal_face_index_k
_exptl_crystal_face_index_l
_exptl_crystal_face_perp_dist
1 1 1 0.0952
0 0 -1 0.0092
0 0 1 0.0092
0 -1 0 0.0439
-1 -1 -1 0.0952
0 1 0 0.0439

loop_
_geom_angle_atom_site_label_1
_geom_angle_atom_site_label_2
_geom_angle_atom_site_label_3
_geom_angle
N1 Pd1 Br1 101.26(7)
C11 Pd1 Br1 84.10(10)
C11 Pd1 N1 174.63(12)
N2 Pd1 Br1 178.33(8)
N2 Pd1 N1 79.64(10)
N2 Pd1 C11 94.99(12)
C5 N1 Pd1 112.3(2)
C1 N1 Pd1 130.5(2)
C1 N1 C5 117.2(3)
C6 C5 N1 115.4(3)
C4 C5 N1 121.6(3)
C4 C5 C6 122.9(3)
C12 C11 Pd1 121.1(3)
C16 C11 Pd1 123.2(3)
C16 C11 C12 115.7(3)
C6 N2 Pd1 115.7(2)
C10 N2 Pd1 126.0(2)
C10 N2 C6 118.2(3)
N2 C6 C5 116.8(3)
C7 C6 C5 122.8(3)
C7 C6 N2 120.3(3)
C8 C7 C6 119.8(3)
O1 C1 N1 120.4(3)
C2 C1 N1 122.8(4)
C2 C1 O1 116.9(4)
C9 C8 C7 119.7(4)
C9 C10 N2 123.5(3)
C3 C4 C5 119.9(4)
C2 C3 C4 118.8(4)
C3 C2 C1 119.6(4)
C10 C9 C8 118.4(4)
F1 C12 C11 120.7(3)
C13 C12 C11 122.8(4)
C13 C12 F1 116.5(4)
C13 C14 F3 120.4(5)
C15 C14 F3 120.0(5)
C15 C14 C13 119.6(4)
F5 C16 C11 120.5(3)
C15 C16 C11 122.8(4)
C15 C16 F5 116.7(4)
C12 C13 F2 120.5(5)
C14 C13 F2 120.0(4)
C14 C13 C12 119.6(4)
F4 C15 C14 119.7(4)
C16 C15 C14 119.5(4)
C16 C15 F4 120.8(5)

loop_
_geom_bond_atom_site_label_1
_geom_bond_atom_site_label_2
_geom_bond_distance
Pd1 Br1 2.4086(5)
Pd1 N1 2.141(3)
Pd1 C11 1.997(3)
Pd1 N2 2.035(3)
N1 C5 1.379(4)
N1 C1 1.337(5)
C5 C6 1.469(5)
C5 C4 1.367(5)
C11 C12 1.373(5)
C11 C16 1.374(5)
N2 C6 1.361(4)
N2 C10 1.343(4)
C6 C7 1.379(5)
C7 C8 1.374(6)
C1 O1 1.322(5)
C1 C2 1.390(5)
C8 C9 1.366(6)
C10 C9 1.357(5)
F5 C16 1.348(5)
C4 C3 1.386(6)
F1 C12 1.344(5)
C3 C2 1.351(6)
F2 C13 1.342(5)
F3 C14 1.337(4)
C12 C13 1.383(5)
C14 C13 1.362(7)
C14 C15 1.367(7)
F4 C15 1.345(5)
C16 C15 1.382(5)

loop_
_exptl_oxdiff_crystal_face_indexfrac_h
_exptl_oxdiff_crystal_face_indexfrac_k
_exptl_oxdiff_crystal_face_indexfrac_l
_exptl_oxdiff_crystal_face_x
_exptl_oxdiff_crystal_face_y
_exptl_oxdiff_crystal_face_z
0.9999 1.0014 1.0004 0.0500 -0.0962 0.0316
-0.0002 -0.0009 -1.0002 -0.0099 -0.0047 -0.0291
0.0002 0.0009 1.0002 0.0099 0.0047 0.0291
0.0001 -0.9998 0.0000 -0.0334 -0.0006 0.0114
-0.9999 -1.0014 -1.0004 -0.0500 0.0962 -0.0316
-0.0001 0.9998 -0.0000 0.0334 0.0006 -0.0114
